data_1506051
loop_
_publ_author_name
'Surprenant, Simon'
'Lubell, William D.'

_publ_section_title
;
 From macrocycle dipeptide lactams to azabicyclo[X.Y.0]alkanone amino
 acids: a transannular cyclization route for peptide mimic synthesis.
;
_journal_issue 13
_journal_name_full 'Organic letters'
_journal_page_first 2851
_journal_page_last 2854
_journal_paper_doi 10.1021/ol0609863
_journal_volume 8
_journal_year 2006
_chemical_absolute_configuration rmad
_chemical_compound_source 'Synthesized by the authors. See text'
_chemical_formula_moiety 'C26 H27 I N2 O5'
_chemical_formula_sum 'C26 H27 I N2 O5'
_chemical_formula_weight 574.40
_chemical_name_systematic
; 
 ? 
;
_space_group_IT_number 19
_symmetry_cell_setting orthorhombic
_symmetry_space_group_name_Hall 'P 2ac 2ab'
_symmetry_space_group_name_H-M 'P 21 21 21'
_atom_sites_solution_hydrogens geom
_atom_sites_solution_primary direct
_atom_sites_solution_secondary difmap
_audit_creation_method SHELXL-97
_cell_angle_alpha 90.00
_cell_angle_beta 90.00
_cell_angle_gamma 90.00
_cell_formula_units_Z 4
_cell_length_a 5.7630(2)
_cell_length_b 17.0035(8)
_cell_length_c 25.3668(11)
_cell_measurement_reflns_used 5744
_cell_measurement_temperature 150(2)
_cell_measurement_theta_max 51.58
_cell_measurement_theta_min 3.13
_cell_volume 2485.72(18)
_computing_cell_refinement 'SMART (Bruker, 2001)'
_computing_data_collection 'SMART (Bruker, 2001)'
_computing_data_reduction 'SAINT (Bruker, 2003)'
_computing_molecular_graphics 'SHELXTL (Bruker, 1997)'
_computing_publication_material 'UdMX (local program)'
_computing_structure_refinement 'SHELXL97 (Sheldrick, 1997)'
_computing_structure_solution 'SHELXS97 (Sheldrick, 1997)'
_diffrn_ambient_temperature 150(2)
_diffrn_detector_area_resol_mean 5.5
_diffrn_measured_fraction_theta_full 0.996
_diffrn_measured_fraction_theta_max 0.996
_diffrn_measurement_device_type 'Bruker Smart 6000'
_diffrn_measurement_method \w
_diffrn_radiation_monochromator 'Montel 200 optics'
_diffrn_radiation_source 'Rotating Anode'
_diffrn_radiation_type CuK\a
_diffrn_radiation_wavelength 1.54178
_diffrn_reflns_av_R_equivalents 0.040
_diffrn_reflns_av_sigmaI/netI 0.0535
_diffrn_reflns_limit_h_max 6
_diffrn_reflns_limit_h_min -6
_diffrn_reflns_limit_k_max 19
_diffrn_reflns_limit_k_min -20
_diffrn_reflns_limit_l_max 30
_diffrn_reflns_limit_l_min -30
_diffrn_reflns_number 28460
_diffrn_reflns_theta_full 69.01
_diffrn_reflns_theta_max 69.01
_diffrn_reflns_theta_min 3.13
_diffrn_standards_decay_% 0.00
_diffrn_standards_number 164
_exptl_absorpt_coefficient_mu 10.447
_exptl_absorpt_correction_T_max 0.7000
_exptl_absorpt_correction_T_min 0.3900
_exptl_absorpt_correction_type multi-scan
_exptl_absorpt_process_details 'Sadabs (Sheldrick,1996)'
_exptl_crystal_colour Colorless
_exptl_crystal_density_diffrn 1.535
_exptl_crystal_density_method 'not measured'
_exptl_crystal_description needle-like
_exptl_crystal_F_000 1160
_exptl_crystal_size_max 0.22
_exptl_crystal_size_mid 0.05
_exptl_crystal_size_min 0.04
_refine_diff_density_max 0.523
_refine_diff_density_min -0.588
_refine_diff_density_rms 0.057
_refine_ls_abs_structure_details 'Flack H D (1983), 1890 Friedel Pairs'
_refine_ls_abs_structure_Flack -0.030(5)
_refine_ls_extinction_method none
_refine_ls_goodness_of_fit_ref 1.005
_refine_ls_hydrogen_treatment mixed
_refine_ls_matrix_type full
_refine_ls_number_parameters 376
_refine_ls_number_reflns 4567
_refine_ls_number_restraints 417
_refine_ls_restrained_S_all 0.974
_refine_ls_R_factor_all 0.0661
_refine_ls_R_factor_gt 0.0354
_refine_ls_shift/su_max 0.000
_refine_ls_shift/su_mean 0.000
_refine_ls_structure_factor_coef Fsqd
_refine_ls_weighting_details 'calc w=1/[\s^2^(Fo^2^)+(0.0204P)^2^] where P=(Fo^2^+2Fc^2^)/3'
_refine_ls_weighting_scheme calc
_refine_ls_wR_factor_gt 0.0565
_refine_ls_wR_factor_ref 0.0627
_reflns_number_gt 2992
_reflns_number_total 4567
_reflns_threshold_expression I>2\s(I)
_cod_data_source_file ol0609863si20060601_121519.cif
_cod_data_source_block lube30
_cod_depositor_comments
;
The following automatic conversions were performed:

'_symmetry_cell_setting' value 'Orthorhombic' changed to
'orthorhombic' according to
/home/saulius/struct/CIF-dictionaries/cif_core.dic dictionary named
'cif_core.dic' version 2.4.1 from 2010-06-29.

'_geom_bond_publ_flag'
value 'Y' changed to 'y' according to
/home/saulius/struct/CIF-dictionaries/cif_core.dic dictionary named
'cif_core.dic' version 2.4.1 from 2010-06-29 (81
time).

'_geom_angle_publ_flag' value 'Y' changed to 'y' according to
/home/saulius/struct/CIF-dictionaries/cif_core.dic dictionary named
'cif_core.dic' version 2.4.1 from 2010-06-29 (152 times).

Automatic conversion script
Id: cif_fix_values 1715 2011-07-08 13:25:40Z adriana 
;
_cod_original_sg_symbol_H-M P212121
_cod_database_code 1506051

loop_
_symmetry_equiv_pos_as_xyz
'x, y, z'
'-x+1/2, -y, z+1/2'
'-x, y+1/2, -z+1/2'
'x+1/2, -y+1/2, -z'

loop_
_atom_site_label
_atom_site_type_symbol
_atom_site_fract_x
_atom_site_fract_y
_atom_site_fract_z
_atom_site_U_iso_or_equiv
_atom_site_adp_type
_atom_site_occupancy
_atom_site_symmetry_multiplicity
_atom_site_calc_flag
_atom_site_refinement_flags
_atom_site_disorder_assembly
_atom_site_disorder_group
I6 I 0.45050(6) 0.21466(2) 0.948708(14) 0.07684(13) Uani 1 1 d . . .
N1 N -0.0720(5) 0.2831(2) 0.83090(12) 0.0452(8) Uani 1 1 d U . .
C2 C -0.1916(7) 0.3587(3) 0.83897(17) 0.0498(12) Uani 1 1 d U . .
H2 H -0.3274 0.3520 0.8631 0.060 Uiso 1 1 calc R . .
C3 C -0.0050(7) 0.4089(3) 0.86479(17) 0.0620(14) Uani 1 1 d U . .
H3A H 0.0895 0.4365 0.8379 0.074 Uiso 1 1 calc R . .
H3B H -0.0747 0.4483 0.8887 0.074 Uiso 1 1 calc R . .
C4 C 0.1374(7) 0.3515(3) 0.89457(18) 0.0610(14) Uani 1 1 d U . .
H4A H 0.0655 0.3399 0.9291 0.073 Uiso 1 1 calc R . .
H4B H 0.2955 0.3724 0.9006 0.073 Uiso 1 1 calc R . .
C5 C 0.1468(6) 0.2777(3) 0.86073(15) 0.0418(10) Uani 1 1 d U . .
H5 H 0.2818 0.2806 0.8360 0.050 Uiso 1 1 calc R . .
C6 C 0.1581(7) 0.2016(3) 0.89295(16) 0.0546(13) Uani 1 1 d U . .
H6 H 0.0117 0.1972 0.9139 0.066 Uiso 1 1 calc R . .
C7 C 0.1963(9) 0.1251(3) 0.86483(19) 0.0666(15) Uani 1 1 d U . .
H7A H 0.2233 0.0833 0.8913 0.080 Uiso 1 1 calc R . .
H7B H 0.3380 0.1294 0.8429 0.080 Uiso 1 1 calc R . .
C8 C -0.0057(8) 0.1010(3) 0.82975(18) 0.0684(15) Uani 1 1 d U . .
H8A H 0.0257 0.0477 0.8158 0.082 Uiso 1 1 calc R . .
H8B H -0.1473 0.0976 0.8517 0.082 Uiso 1 1 calc R . .
C9 C -0.0541(8) 0.1551(3) 0.78399(17) 0.0535(12) Uani 1 1 d U . .
H9 H -0.1656 0.1261 0.7608 0.064 Uiso 1 1 calc R . .
C10 C -0.1780(7) 0.2302(3) 0.80009(17) 0.0501(12) Uani 1 1 d U . .
O10 O -0.3794(5) 0.24171(18) 0.78425(12) 0.0690(10) Uani 1 1 d U . .
C21 C -0.2682(8) 0.3933(3) 0.7864(2) 0.0567(13) Uani 1 1 d U . .
O21 O -0.1452(5) 0.3984(2) 0.74822(12) 0.0715(10) Uani 1 1 d U . .
O22 O -0.4846(5) 0.42227(19) 0.78967(12) 0.0704(9) Uani 1 1 d U . .
C23 C -0.5710(9) 0.4570(3) 0.74177(19) 0.0965(19) Uani 1 1 d U . .
H23A H -0.4745 0.5023 0.7323 0.145 Uiso 1 1 calc R . .
H23B H -0.7315 0.4743 0.7471 0.145 Uiso 1 1 calc R . .
H23C H -0.5658 0.4180 0.7133 0.145 Uiso 1 1 calc R . .
N90 N 0.1483(7) 0.1703(3) 0.75147(17) 0.0593(12) Uani 1 1 d U A .
H90 H 0.239(9) 0.203(4) 0.758(2) 0.12(3) Uiso 1 1 d . . .
C91 C 0.1915(9) 0.1244(3) 0.7094(2) 0.0604(14) Uani 1 1 d DU . .
O91 O 0.0689(6) 0.0741(2) 0.69282(13) 0.0813(11) Uani 1 1 d U A .
O921 O 0.4143(13) 0.1368(5) 0.6922(3) 0.065(2) Uani 0.692(9) 1 d PDU A -1
C931 C 0.5086(14) 0.0914(4) 0.6492(3) 0.059(2) Uani 0.692(9) 1 d PDU A -1
H93A H 0.4152 0.0431 0.6443 0.071 Uiso 0.692(9) 1 calc PR A -1
H93B H 0.6695 0.0755 0.6577 0.071 Uiso 0.692(9) 1 calc PR A -1
C941 C 0.5075(13) 0.1387(4) 0.5987(2) 0.052(2) Uani 0.692(9) 1 d PDU A -1
H941 H 0.3539 0.1597 0.5870 0.062 Uiso 0.692(9) 1 calc PR A -1
C951 C 0.7116(18) 0.2027(6) 0.6076(4) 0.086(4) Uani 0.692(9) 1 d PDU A -1
C961 C 0.711(2) 0.2672(7) 0.6400(5) 0.107(5) Uani 0.692(9) 1 d PDU A -1
H961 H 0.6059 0.2696 0.6688 0.129 Uiso 0.692(9) 1 calc PR A -1
C971 C 0.863(3) 0.3292(8) 0.6309(8) 0.105(6) Uani 0.692(9) 1 d PDU A -1
H971 H 0.8677 0.3720 0.6550 0.127 Uiso 0.692(9) 1 calc PR A -1
C981 C 1.008(4) 0.3295(11) 0.5872(8) 0.097(5) Uani 0.692(9) 1 d PDU A -1
H981 H 1.0971 0.3744 0.5782 0.116 Uiso 0.692(9) 1 calc PR A -1
O922 O 0.348(3) 0.1607(12) 0.6779(7) 0.078(6) Uani 0.308(9) 1 d PDU A -2
C932 C 0.383(2) 0.1198(12) 0.6287(7) 0.061(5) Uani 0.308(9) 1 d PDU A -2
H93C H 0.2930 0.1457 0.6003 0.073 Uiso 0.308(9) 1 calc PR A -2
H93D H 0.3286 0.0648 0.6318 0.073 Uiso 0.308(9) 1 calc PR A -2
C942 C 0.635(2) 0.1213(9) 0.6157(6) 0.059(5) Uani 0.308(9) 1 d PDU A -2
H942 H 0.7479 0.1006 0.6423 0.071 Uiso 0.308(9) 1 calc PR A -2
C952 C 0.663(3) 0.2117(11) 0.5959(8) 0.054(6) Uani 0.308(9) 1 d PDU A -2
C962 C 0.623(5) 0.2764(13) 0.6279(10) 0.063(6) Uani 0.308(9) 1 d PDU A -2
H962 H 0.4926 0.2795 0.6508 0.075 Uiso 0.308(9) 1 calc PR A -2
C972 C 0.787(6) 0.3369(17) 0.6243(17) 0.085(8) Uani 0.308(9) 1 d PDU A -2
H972 H 0.7626 0.3869 0.6400 0.102 Uiso 0.308(9) 1 calc PR A -2
C982 C 0.989(10) 0.319(2) 0.5959(19) 0.094(9) Uani 0.308(9) 1 d PDU A -2
H982 H 1.1218 0.3498 0.6038 0.113 Uiso 0.308(9) 1 calc PR A -2
C99 C 1.0160(9) 0.2608(4) 0.5572(2) 0.0887(17) Uani 1 1 d DU . .
H99 H 1.1311 0.2559 0.5306 0.106 Uiso 1 1 calc R A .
C100 C 0.8628(9) 0.2003(4) 0.56509(19) 0.0700(15) Uani 1 1 d DU A .
C101 C 0.8339(9) 0.1258(3) 0.53737(19) 0.0691(15) Uani 1 1 d DU . .
C102 C 0.9596(11) 0.0924(4) 0.4962(2) 0.0919(18) Uani 1 1 d U A .
H102 H 1.0912 0.1183 0.4818 0.110 Uiso 1 1 calc R . .
C103 C 0.8880(13) 0.0212(4) 0.4771(2) 0.105(2) Uani 1 1 d U . .
H103 H 0.9730 -0.0022 0.4491 0.126 Uiso 1 1 calc R A .
C104 C 0.6985(12) -0.0178(4) 0.4967(2) 0.098(2) Uani 1 1 d U A .
H104 H 0.6538 -0.0672 0.4824 0.118 Uiso 1 1 calc R . .
C105 C 0.5737(11) 0.0152(3) 0.5373(2) 0.0914(17) Uani 1 1 d U . .
H105 H 0.4412 -0.0110 0.5510 0.110 Uiso 1 1 calc R A .
C106 C 0.6417(9) 0.0862(3) 0.5578(2) 0.0775(15) Uani 1 1 d DU A .

loop_
_atom_site_aniso_label
_atom_site_aniso_U_11
_atom_site_aniso_U_22
_atom_site_aniso_U_33
_atom_site_aniso_U_23
_atom_site_aniso_U_13
_atom_site_aniso_U_12
I6 0.06029(18) 0.1068(3) 0.06340(19) 0.0090(2) -0.00985(18) 0.0213(2)
N1 0.0323(18) 0.043(2) 0.060(2) -0.013(2) -0.0073(16) 0.002(2)
C2 0.034(2) 0.058(3) 0.058(3) -0.005(3) -0.004(2) 0.010(2)
C3 0.061(4) 0.051(3) 0.075(3) -0.009(3) -0.017(3) 0.013(2)
C4 0.047(3) 0.060(4) 0.076(4) -0.017(3) -0.006(2) 0.002(3)
C5 0.029(2) 0.043(3) 0.054(3) -0.011(3) -0.0008(18) -0.001(2)
C6 0.036(2) 0.077(4) 0.051(3) 0.008(3) -0.0064(19) 0.008(3)
C7 0.066(4) 0.059(4) 0.075(4) 0.011(3) 0.008(3) 0.015(3)
C8 0.068(4) 0.056(3) 0.081(4) -0.002(3) 0.014(3) -0.008(3)
C9 0.041(2) 0.057(3) 0.062(3) -0.016(3) 0.009(3) -0.015(3)
C10 0.036(3) 0.056(4) 0.058(3) -0.002(3) 0.005(2) -0.004(2)
O10 0.0385(19) 0.091(3) 0.077(2) -0.0095(18) -0.0078(15) -0.0076(16)
C21 0.045(3) 0.055(4) 0.070(4) 0.004(3) -0.015(3) 0.002(3)
O21 0.054(2) 0.102(3) 0.059(2) 0.011(2) 0.0017(18) 0.006(2)
O22 0.043(2) 0.084(3) 0.084(2) 0.0230(19) -0.0065(16) 0.0203(17)
C23 0.060(4) 0.114(5) 0.116(5) 0.050(4) -0.027(4) 0.013(4)
N90 0.055(3) 0.060(3) 0.063(3) -0.023(2) 0.014(2) -0.021(2)
C91 0.052(3) 0.064(4) 0.066(4) -0.016(3) 0.011(3) -0.013(3)
O91 0.072(2) 0.076(3) 0.096(3) -0.040(2) 0.014(2) -0.028(2)
O921 0.071(5) 0.066(5) 0.057(4) -0.015(3) 0.015(4) -0.016(4)
C931 0.050(6) 0.062(5) 0.064(5) -0.008(4) 0.009(4) 0.001(4)
C941 0.045(6) 0.057(5) 0.054(5) -0.004(4) -0.005(4) 0.011(4)
C951 0.133(9) 0.075(8) 0.049(6) -0.012(6) 0.034(7) -0.033(7)
C961 0.146(11) 0.098(9) 0.078(9) -0.023(7) 0.038(8) -0.053(8)
C971 0.145(13) 0.094(8) 0.077(9) -0.006(7) 0.003(9) -0.050(8)
C981 0.119(9) 0.094(9) 0.078(9) 0.032(8) 0.008(7) -0.037(8)
O922 0.075(10) 0.095(13) 0.063(10) -0.022(9) 0.027(9) -0.034(9)
C932 0.037(10) 0.078(12) 0.068(12) -0.030(10) 0.020(8) -0.018(9)
C942 0.042(10) 0.071(11) 0.064(11) -0.003(9) 0.018(8) 0.009(9)
C952 0.069(10) 0.048(11) 0.043(10) 0.009(9) -0.035(8) 0.000(10)
C962 0.082(13) 0.062(12) 0.044(10) 0.008(10) -0.025(8) -0.001(10)
C972 0.116(17) 0.073(13) 0.066(13) -0.001(12) -0.029(13) -0.014(13)
C982 0.116(17) 0.074(15) 0.094(18) 0.019(15) -0.003(15) -0.059(13)
C99 0.081(4) 0.102(5) 0.083(4) 0.028(4) 0.008(4) -0.008(3)
C100 0.074(4) 0.081(4) 0.055(4) 0.013(3) 0.003(2) -0.001(3)
C101 0.075(4) 0.078(4) 0.054(4) 0.015(3) 0.010(3) 0.023(3)
C102 0.092(4) 0.098(5) 0.085(4) 0.007(4) 0.031(4) 0.026(4)
C103 0.137(7) 0.098(6) 0.081(5) 0.002(4) 0.030(4) 0.046(5)
C104 0.147(6) 0.070(5) 0.076(5) -0.018(4) 0.003(4) 0.037(4)
C105 0.119(5) 0.073(4) 0.081(4) -0.015(3) 0.016(4) 0.007(4)
C106 0.091(4) 0.078(4) 0.064(4) -0.016(3) 0.020(3) 0.001(3)

loop_
_atom_type_symbol
_atom_type_description
_atom_type_scat_dispersion_real
_atom_type_scat_dispersion_imag
_atom_type_scat_source
C C 0.0181 0.0091 'International Tables Vol C Tables 4.2.6.8 and 6.1.1.4'
H H 0.0000 0.0000 'International Tables Vol C Tables 4.2.6.8 and 6.1.1.4'
N N 0.0311 0.0180 'International Tables Vol C Tables 4.2.6.8 and 6.1.1.4'
O O 0.0492 0.0322 'International Tables Vol C Tables 4.2.6.8 and 6.1.1.4'
I I -0.3257 6.8362 'International Tables Vol C Tables 4.2.6.8 and 6.1.1.4'

loop_
_geom_angle_atom_site_label_1
_geom_angle_atom_site_label_2
_geom_angle_atom_site_label_3
_geom_angle
_geom_angle_publ_flag
C10 N1 C2 117.0(3) y
C10 N1 C5 130.4(4) y
C2 N1 C5 112.6(3) y
N1 C2 C3 102.6(3) y
N1 C2 C21 110.6(4) y
C3 C2 C21 111.4(4) y
N1 C2 H2 110.7 y
C3 C2 H2 110.7 y
C21 C2 H2 110.7 y
C4 C3 C2 103.9(4) y
C4 C3 H3A 111.0 y
C2 C3 H3A 111.0 y
C4 C3 H3B 111.0 y
C2 C3 H3B 111.0 y
H3A C3 H3B 109.0 y
C3 C4 C5 106.0(4) y
C3 C4 H4A 110.5 y
C5 C4 H4A 110.5 y
C3 C4 H4B 110.5 y
C5 C4 H4B 110.5 y
H4A C4 H4B 108.7 y
N1 C5 C4 102.0(3) y
N1 C5 C6 111.3(3) y
C4 C5 C6 113.4(3) y
N1 C5 H5 110.0 y
C4 C5 H5 110.0 y
C6 C5 H5 110.0 y
C7 C6 C5 119.0(4) y
C7 C6 I6 106.2(3) y
C5 C6 I6 106.8(3) y
C7 C6 H6 108.1 y
C5 C6 H6 108.1 y
I6 C6 H6 108.1 y
C6 C7 C8 113.6(4) y
C6 C7 H7A 108.9 y
C8 C7 H7A 108.9 y
C6 C7 H7B 108.9 y
C8 C7 H7B 108.9 y
H7A C7 H7B 107.7 y
C9 C8 C7 115.3(4) y
C9 C8 H8A 108.5 y
C7 C8 H8A 108.5 y
C9 C8 H8B 108.5 y
C7 C8 H8B 108.5 y
H8A C8 H8B 107.5 y
N90 C9 C8 113.4(4) y
N90 C9 C10 112.4(4) y
C8 C9 C10 113.2(4) y
N90 C9 H9 105.7 y
C8 C9 H9 105.7 y
C10 C9 H9 105.7 y
O10 C10 N1 120.6(4) y
O10 C10 C9 118.9(4) y
N1 C10 C9 120.5(4) y
O21 C21 O22 124.8(5) y
O21 C21 C2 124.2(4) y
O22 C21 C2 110.9(4) y
C21 O22 C23 114.8(4) y
O22 C23 H23A 109.5 y
O22 C23 H23B 109.5 y
H23A C23 H23B 109.5 y
O22 C23 H23C 109.5 y
H23A C23 H23C 109.5 y
H23B C23 H23C 109.5 y
C91 N90 C9 119.8(4) y
C91 N90 H90 117(4) y
C9 N90 H90 124(4) y
O91 C91 N90 126.1(5) y
O91 C91 O922 121.1(10) y
N90 C91 O922 109.1(9) y
O91 C91 O921 123.7(6) y
N90 C91 O921 109.7(5) y
C91 O921 C931 120.7(7) y
O921 C931 C941 110.8(6) y
O921 C931 H93A 109.5 y
C941 C931 H93A 109.5 y
O921 C931 H93B 109.5 y
C941 C931 H93B 109.5 y
H93A C931 H93B 108.1 y
C931 C941 C106 104.8(6) y
C931 C941 C951 103.7(7) y
C106 C941 C951 96.7(6) y
C931 C941 H941 116.4 y
C106 C941 H941 116.4 y
C951 C941 H941 116.4 y
C961 C951 C100 119.5(9) y
C961 C951 C941 128.3(8) y
C100 C951 C941 109.2(7) y
C951 C961 C971 120.4(10) y
C951 C961 H961 119.8 y
C971 C961 H961 119.8 y
C981 C971 C961 121.0(12) y
C981 C971 H971 119.5 y
C961 C971 H971 119.5 y
C971 C981 C99 117.0(14) y
C971 C981 H981 121.5 y
C99 C981 H981 121.5 y
C91 O922 C932 112.6(15) y
O922 C932 C942 108.6(12) y
O922 C932 H93C 110.0 y
C942 C932 H93C 110.0 y
O922 C932 H93D 110.0 y
C942 C932 H93D 110.0 y
H93C C932 H93D 108.4 y
C932 C942 C106 102.8(11) y
C932 C942 C952 100.3(13) y
C106 C942 C952 93.9(12) y
C932 C942 H942 118.5 y
C106 C942 H942 118.5 y
C952 C942 H942 118.5 y
C962 C952 C100 124.9(17) y
C962 C952 C942 123.6(16) y
C100 C952 C942 97.0(11) y
C952 C962 C972 115.5(18) y
C952 C962 H962 122.2 y
C972 C962 H962 122.2 y
C962 C972 C982 116(2) y
C962 C972 H972 122.1 y
C982 C972 H972 122.1 y
C972 C982 C99 127(3) y
C972 C982 H982 116.4 y
C99 C982 H982 116.4 y
C100 C99 C981 121.8(9) y
C100 C99 C982 110.9(16) y
C100 C99 H99 119.1 y
C981 C99 H99 119.1 y
C982 C99 H99 129.7 y
C99 C100 C951 119.7(7) y
C99 C100 C952 120.3(9) y
C99 C100 C101 131.0(5) y
C951 C100 C101 109.2(6) y
C952 C100 C101 107.1(9) y
C102 C101 C106 119.6(6) y
C102 C101 C100 131.1(5) y
C106 C101 C100 109.3(5) y
C103 C102 C101 118.1(6) y
C103 C102 H102 121.0 y
C101 C102 H102 121.0 y
C102 C103 C104 122.6(6) y
C102 C103 H103 118.7 y
C104 C103 H103 118.7 y
C103 C104 C105 119.4(6) y
C103 C104 H104 120.3 y
C105 C104 H104 120.3 y
C106 C105 C104 119.6(6) y
C106 C105 H105 120.2 y
C104 C105 H105 120.2 y
C105 C106 C101 120.6(5) y
C105 C106 C941 127.6(5) y
C101 C106 C941 111.2(5) y
C105 C106 C942 132.6(8) y
C101 C106 C942 100.4(7) y

loop_
_geom_bond_atom_site_label_1
_geom_bond_atom_site_label_2
_geom_bond_distance
_geom_bond_publ_flag
I6 C6 2.211(4) y
N1 C10 1.339(5) y
N1 C2 1.472(5) y
N1 C5 1.473(4) y
C2 C3 1.522(5) y
C2 C21 1.523(6) y
C2 H2 1.0000 y
C3 C4 1.482(5) y
C3 H3A 0.9900 y
C3 H3B 0.9900 y
C4 C5 1.521(6) y
C4 H4A 0.9900 y
C4 H4B 0.9900 y
C5 C6 1.532(6) y
C5 H5 1.0000 y
C6 C7 1.500(6) y
C6 H6 1.0000 y
C7 C8 1.522(6) y
C7 H7A 0.9900 y
C7 H7B 0.9900 y
C8 C9 1.508(6) y
C8 H8A 0.9900 y
C8 H8B 0.9900 y
C9 N90 1.452(5) y
C9 C10 1.520(6) y
C9 H9 1.0000 y
C10 O10 1.244(5) y
C21 O21 1.203(5) y
C21 O22 1.343(5) y
O22 C23 1.440(4) y
C23 H23A 0.9800 y
C23 H23B 0.9800 y
C23 H23C 0.9800 y
N90 C91 1.345(6) y
N90 H90 0.78(5) y
C91 O91 1.187(5) y
C91 O922 1.353(14) y
C91 O921 1.372(8) y
O921 C931 1.443(8) y
C931 C941 1.512(9) y
C931 H93A 0.9900 y
C931 H93B 0.9900 y
C941 C106 1.571(8) y
C941 C951 1.618(10) y
C941 H941 1.0000 y
C951 C961 1.371(9) y
C951 C100 1.387(8) y
C961 C971 1.389(10) y
C961 H961 0.9500 y
C971 C981 1.388(16) y
C971 H971 0.9500 y
C981 C99 1.394(11) y
C981 H981 0.9500 y
O922 C932 1.443(14) y
C932 C942 1.492(15) y
C932 H93C 0.9900 y
C932 H93D 0.9900 y
C942 C106 1.584(12) y
C942 C952 1.624(14) y
C942 H942 1.0000 y
C952 C962 1.388(15) y
C952 C100 1.406(14) y
C962 C972 1.400(16) y
C962 H962 0.9500 y
C972 C982 1.40(2) y
C972 H972 0.9500 y
C982 C99 1.403(16) y
C982 H982 0.9500 y
C99 C100 1.371(7) y
C99 H99 0.9500 y
C100 C101 1.458(7) y
C101 C102 1.392(6) y
C101 C106 1.397(6) y
C102 C103 1.368(7) y
C102 H102 0.9500 y
C103 C104 1.371(8) y
C103 H103 0.9500 y
C104 C105 1.375(6) y
C104 H104 0.9500 y
C105 C106 1.372(6) y
C105 H105 0.9500 y

loop_
_geom_hbond_atom_site_label_D
_geom_hbond_atom_site_label_H
_geom_hbond_atom_site_label_A
_geom_hbond_distance_DH
_geom_hbond_distance_HA
_geom_hbond_distance_DA
_geom_hbond_angle_DHA
_geom_hbond_site_symmetry_A
N90 H90 O10 0.78(5) 2.39(5) 3.094(5) 150(6) 1_655

loop_
_geom_torsion_atom_site_label_1
_geom_torsion_atom_site_label_2
_geom_torsion_atom_site_label_3
_geom_torsion_atom_site_label_4
_geom_torsion
C10 N1 C2 C3 -168.3(4)
C5 N1 C2 C3 13.9(4)
C10 N1 C2 C21 -49.4(5)
C5 N1 C2 C21 132.8(4)
N1 C2 C3 C4 -30.5(4)
C21 C2 C3 C4 -148.9(4)
C2 C3 C4 C5 36.8(4)
C10 N1 C5 C4 -169.5(4)
C2 N1 C5 C4 7.9(4)
C10 N1 C5 C6 -48.3(5)
C2 N1 C5 C6 129.2(4)
C3 C4 C5 N1 -27.5(4)
C3 C4 C5 C6 -147.3(4)
N1 C5 C6 C7 72.8(5)
C4 C5 C6 C7 -172.9(4)
N1 C5 C6 I6 -167.1(2)
C4 C5 C6 I6 -52.8(4)
C5 C6 C7 C8 -67.2(5)
I6 C6 C7 C8 172.4(3)
C6 C7 C8 C9 64.2(5)
C7 C8 C9 N90 52.9(5)
C7 C8 C9 C10 -76.6(5)
C2 N1 C10 O10 -7.9(6)
C5 N1 C10 O10 169.5(4)
C2 N1 C10 C9 172.2(4)
C5 N1 C10 C9 -10.4(6)
N90 C9 C10 O10 116.0(4)
C8 C9 C10 O10 -114.0(5)
N90 C9 C10 N1 -64.1(5)
C8 C9 C10 N1 65.9(5)
N1 C2 C21 O21 -47.6(6)
C3 C2 C21 O21 65.9(6)
N1 C2 C21 O22 136.8(4)
C3 C2 C21 O22 -109.7(4)
O21 C21 O22 C23 3.9(7)
C2 C21 O22 C23 179.5(4)
C8 C9 N90 C91 91.9(5)
C10 C9 N90 C91 -138.2(5)
C9 N90 C91 O91 5.9(9)
C9 N90 C91 O922 164.2(11)
C9 N90 C91 O921 -165.8(6)
O91 C91 O921 C931 4.6(11)
N90 C91 O921 C931 176.6(6)
C91 O921 C931 C941 101.8(9)
O921 C931 C941 C106 173.2(6)
O921 C931 C941 C951 72.3(9)
C931 C941 C951 C961 -72.5(15)
C106 C941 C951 C961 -179.5(12)
C931 C941 C951 C100 127.8(8)
C106 C941 C951 C100 20.8(10)
C100 C951 C961 C971 -1(2)
C941 C951 C961 C971 -158.9(13)
C951 C961 C971 C981 4(3)
C961 C971 C981 C99 -8(4)
O91 C91 O922 C932 -13(2)
N90 C91 O922 C932 -173.0(13)
C91 O922 C932 C942 -139.5(18)
O922 C932 C942 C106 -172.0(14)
O922 C932 C942 C952 -75.5(19)
C932 C942 C952 C962 62(2)
C106 C942 C952 C962 166.3(17)
C932 C942 C952 C100 -156.9(12)
C106 C942 C952 C100 -53.1(12)
C100 C952 C962 C972 6(3)
C942 C952 C962 C972 136(2)
C952 C962 C972 C982 -10(6)
C962 C972 C982 C99 23(9)
C971 C981 C99 C100 10(3)
C971 C981 C99 C982 -20(16)
C972 C982 C99 C100 -27(8)
C981 C99 C100 C951 -7.4(18)
C982 C99 C100 C951 -1(3)
C981 C99 C100 C952 13(2)
C982 C99 C100 C952 20(4)
C981 C99 C100 C101 177.1(16)
C982 C99 C100 C101 -176(3)
C961 C951 C100 C99 2.6(15)
C941 C951 C100 C99 164.4(6)
C961 C951 C100 C101 179.0(10)
C941 C951 C100 C101 -19.2(10)
C962 C952 C100 C99 -12(2)
C942 C952 C100 C99 -152.1(8)
C962 C952 C100 C101 -179.5(16)
C942 C952 C100 C101 40.6(13)
C99 C100 C101 C102 3.2(9)
C951 C100 C101 C102 -172.6(8)
C952 C100 C101 C102 168.7(10)
C99 C100 C101 C106 -175.7(5)
C951 C100 C101 C106 8.5(8)
C952 C100 C101 C106 -10.3(10)
C106 C101 C102 C103 0.2(8)
C100 C101 C102 C103 -178.6(6)
C101 C102 C103 C104 0.2(10)
C102 C103 C104 C105 0.0(10)
C103 C104 C105 C106 -0.6(9)
C104 C105 C106 C101 1.1(9)
C104 C105 C106 C941 171.5(5)
C104 C105 C106 C942 -145.0(9)
C102 C101 C106 C105 -0.9(8)
C100 C101 C106 C105 178.2(5)
C102 C101 C106 C941 -172.8(5)
C100 C101 C106 C941 6.3(6)
C102 C101 C106 C942 154.4(7)
C100 C101 C106 C942 -26.5(8)
C931 C941 C106 C105 67.0(8)
C951 C941 C106 C105 173.1(7)
C931 C941 C106 C101 -121.9(6)
C951 C941 C106 C101 -15.8(7)
C931 C941 C106 C942 -45.6(11)
C951 C941 C106 C942 60.5(13)
C932 C942 C106 C105 -60.0(17)
C952 C942 C106 C105 -161.6(9)
C932 C942 C106 C101 149.2(12)
C952 C942 C106 C101 47.6(9)
C932 C942 C106 C941 36.2(11)
C952 C942 C106 C941 -65.3(13)
